data_1541133
loop_
_publ_author_name
'Pissas, M.'
'Psycharis, V.'
'Mitros, C.'
'Kallias, G.'
'Niarchos, D.'
'Simopoulos, A.'
'Kostikas, A.'

_publ_section_title
;
 Moessbauer and x-ray powder diffraction study of the compound Lu Ba Cu Fe
 O5+x
;
_journal_name_full 'Journal of Magnetism and Magnetic Materials'
_journal_page_first 571
_journal_page_last 572
_journal_volume 104
_journal_year 1992
_chemical_formula_sum 'Ba Cu Fe Lu O5'
_chemical_name_systematic 'Lu Ba Cu Fe O5'
_space_group_IT_number 99
_symmetry_space_group_name_Hall 'P 4 -2'
_symmetry_space_group_name_H-M 'P 4 m m'
_cell_angle_alpha 90
_cell_angle_beta 90
_cell_angle_gamma 90
_cell_formula_units_Z 1
_cell_length_a 3.85
_cell_length_b 3.85
_cell_length_c 7.637
_cell_volume 113.199
_citation_journal_id_ASTM JMMMDC
_cod_data_source_file Pissas_JMMMDC_1992_1549.cif
_cod_data_source_block Ba1Cu1Fe1Lu1O5
_cod_original_cell_volume 113.1994
_cod_original_formula_sum 'Ba1 Cu1 Fe1 Lu1 O5'
_cod_database_code 1541133

loop_
_symmetry_equiv_pos_as_xyz
x,y,z
-y,x,z
-x,-y,z
y,-x,z
-x,y,z
-y,-x,z
x,-y,z
y,x,z

loop_
_atom_site_label
_atom_site_type_symbol
_atom_site_fract_x
_atom_site_fract_y
_atom_site_fract_z
_atom_site_occupancy
_atom_site_U_iso_or_equiv
O1 O-2 0.5 0.5 0.02 1 0.0
Lu1 Lu+3 0 0 0.52 1 0.0
Ba1 Ba+2 0 0 0.03 1 0.0
O2 O-2 0.5 0 0.32 1 0.0
Cu1 Cu+2 0.5 0.5 0.74 1 0.0
O3 O-2 0.5 0 0.71 1 0.0
Fe1 Fe+3 0.5 0.5 0.27 1 0.0
